data_2232260
loop_
_publ_author_name
'Kettner, Florian'
'H\"uter, Lucie'
'Sch\"afer, Johanna'
'R\"oder, Konstantin'
'Purgahn, Uta'
'Krautscheid, Harald'

_publ_section_title
;
 Selective crystallization of indigo B by a modified sublimation method
 and its redetermined structure
;
_journal_coeditor_code HB6323
_journal_issue 11
_journal_name_full 'Acta Crystallographica Section E'
_journal_page_first o2867
_journal_paper_doi 10.1107/S1600536811040220
_journal_volume 67
_journal_year 2011
_chemical_formula_iupac 'C16 H10 N2 O2'
_chemical_formula_moiety 'C16 H10 N2 O2'
_chemical_formula_sum 'C16 H10 N2 O2'
_chemical_formula_weight 262.26
_chemical_name_common
;
indigo B
;
_chemical_name_systematic
;
2-(3-oxoindolin-2-ylidene)indolin-3-one
;
_space_group_IT_number 14
_symmetry_cell_setting monoclinic
_symmetry_space_group_name_Hall '-P 2yn'
_symmetry_space_group_name_H-M 'P 1 21/n 1'
_audit_creation_method 'WinGX routine CIF_UPDATE'
_cell_angle_alpha 90
_cell_angle_beta 106.781(18)
_cell_angle_gamma 90
_cell_formula_units_Z 2
_cell_length_a 9.799(2)
_cell_length_b 5.9064(10)
_cell_length_c 10.755(3)
_cell_measurement_reflns_used 3816
_cell_measurement_temperature 213(2)
_cell_measurement_theta_max 26.00
_cell_measurement_theta_min 1.9
_cell_volume 596.0(2)
_computing_cell_refinement 'X-AREA (Stoe & Cie, 2005)'
_computing_data_collection 'X-AREA (Stoe & Cie, 2005)'
_computing_data_reduction 'X-AREA (Stoe & Cie, 2005)'
_computing_molecular_graphics 'DIAMOND (Brandenburg, 2004)'
_computing_publication_material 'WinGX (Farrugia, 1999)'
_computing_structure_refinement 'SHELXL97 (Sheldrick, 2008)'
_computing_structure_solution 'SHELXS97 (Sheldrick, 2008)'
_diffrn_ambient_temperature 213(2)
_diffrn_measured_fraction_theta_full 0.954
_diffrn_measured_fraction_theta_max 0.954
_diffrn_measurement_device '2-circle goniometer'
_diffrn_measurement_device_type 'Stoe IPDS 1'
_diffrn_measurement_method '\w scans'
_diffrn_radiation_monochromator graphite
_diffrn_radiation_source 'fine-focus sealed tube'
_diffrn_radiation_type MoK\a
_diffrn_radiation_wavelength 0.71073
_diffrn_reflns_av_R_equivalents 0.0334
_diffrn_reflns_limit_h_max 11
_diffrn_reflns_limit_h_min -12
_diffrn_reflns_limit_k_max 6
_diffrn_reflns_limit_k_min -6
_diffrn_reflns_limit_l_max 13
_diffrn_reflns_limit_l_min -13
_diffrn_reflns_number 4479
_diffrn_reflns_theta_full 26.00
_diffrn_reflns_theta_max 26.00
_diffrn_reflns_theta_min 1.9
_exptl_absorpt_coefficient_mu 0.099
_exptl_absorpt_correction_type none
_exptl_crystal_colour 'dark blue'
_exptl_crystal_density_diffrn 1.461
_exptl_crystal_density_method 'not measured'
_exptl_crystal_description 'fragment of long platelet'
_exptl_crystal_F_000 272
_exptl_crystal_size_max 1.00
_exptl_crystal_size_mid 0.50
_exptl_crystal_size_min 0.30
_refine_diff_density_max 0.196
_refine_diff_density_min -0.161
_refine_ls_extinction_method none
_refine_ls_goodness_of_fit_ref 1.033
_refine_ls_hydrogen_treatment constr
_refine_ls_matrix_type full
_refine_ls_number_parameters 91
_refine_ls_number_reflns 1115
_refine_ls_number_restraints 0
_refine_ls_restrained_S_all 1.033
_refine_ls_R_factor_gt 0.0364
_refine_ls_shift/su_max 0
_refine_ls_structure_factor_coef Fsqd
_refine_ls_weighting_details 'calc w=1/[\s^2^(Fo^2^)+(0.0607P)^2^] where P=(Fo^2^+2Fc^2^)/3'
_refine_ls_weighting_scheme calc
_refine_ls_wR_factor_ref 0.0955
_reflns_number_gt 896
_reflns_number_total 1115
_reflns_threshold_expression I>2\s(I)
_cod_data_source_file hb6323.cif
_cod_data_source_block I
_cod_original_sg_symbol_H-M 'P 21/n'
_cod_database_code 2232260
_cod_database_fobs_code 2232260

loop_
_symmetry_equiv_pos_as_xyz
'x, y, z'
'-x+1/2, y+1/2, -z+1/2'
'-x, -y, -z'
'x-1/2, -y-1/2, z-1/2'

loop_
_atom_site_type_symbol
_atom_site_label
_atom_site_fract_x
_atom_site_fract_y
_atom_site_fract_z
_atom_site_U_iso_or_equiv
_atom_site_adp_type
_atom_site_calc_flag
_atom_site_refinement_flags
_atom_site_occupancy
_atom_site_symmetry_multiplicity
N N1 0.51536(12) 0.2222(2) 0.62685(11) 0.0300(3) Uani d . 1 1
H H1 0.5926 0.1963 0.6897 0.036 Uiso calc R 1 1
C C2 0.46722(14) 0.0924(3) 0.51583(13) 0.0275(4) Uani d . 1 1
C C3 0.32960(14) 0.1920(3) 0.43595(13) 0.0291(4) Uani d . 1 1
C C3a 0.30488(14) 0.3864(3) 0.50987(14) 0.0306(4) Uani d . 1 1
C C4 0.19548(16) 0.5474(3) 0.48631(16) 0.0386(4) Uani d . 1 1
H H4 0.1176 0.5391 0.4111 0.046 Uiso calc R 1 1
C C5 0.20430(18) 0.7188(3) 0.57588(17) 0.0419(4) Uani d . 1 1
H H5 0.1310 0.8269 0.5622 0.050 Uiso calc R 1 1
C C6 0.32189(17) 0.7325(3) 0.68710(16) 0.0387(4) Uani d . 1 1
H H6 0.3261 0.8513 0.7463 0.046 Uiso calc R 1 1
C C7 0.43206(16) 0.5759(3) 0.71239(15) 0.0342(4) Uani d . 1 1
H H7 0.5108 0.5872 0.7868 0.041 Uiso calc R 1 1
C C7a 0.42120(14) 0.4009(3) 0.62272(14) 0.0284(4) Uani d . 1 1
O O 0.25789(11) 0.1165(2) 0.32944(10) 0.0380(3) Uani d . 1 1

loop_
_atom_site_aniso_label
_atom_site_aniso_U_11
_atom_site_aniso_U_22
_atom_site_aniso_U_33
_atom_site_aniso_U_12
_atom_site_aniso_U_13
_atom_site_aniso_U_23
N1 0.0249(6) 0.0319(8) 0.0282(6) 0.0016(5) -0.0003(4) -0.0006(5)
C2 0.0234(6) 0.0297(10) 0.0270(7) -0.0025(5) 0.0034(5) 0.0038(6)
C3 0.0241(7) 0.0322(10) 0.0280(7) -0.0018(6) 0.0028(5) 0.0053(6)
C3a 0.0279(7) 0.0317(10) 0.0311(8) 0.0006(6) 0.0068(6) 0.0041(6)
C4 0.0327(7) 0.0423(11) 0.0382(8) 0.0080(7) 0.0064(6) 0.0058(7)
C5 0.0413(9) 0.0378(12) 0.0489(10) 0.0121(7) 0.0164(7) 0.0053(7)
C6 0.0440(9) 0.0322(11) 0.0447(9) -0.0008(7) 0.0202(7) -0.0045(7)
C7 0.0339(7) 0.0351(11) 0.0334(8) -0.0048(6) 0.0091(6) -0.0021(6)
C7a 0.0267(6) 0.0294(10) 0.0289(7) -0.0014(6) 0.0079(5) 0.0044(6)
O 0.0321(5) 0.0408(8) 0.0320(6) 0.0019(5) -0.0051(4) -0.0010(5)

loop_
_atom_type_symbol
_atom_type_description
_atom_type_scat_dispersion_real
_atom_type_scat_dispersion_imag
_atom_type_scat_source
C C 0.0033 0.0016 'International Tables Vol C Tables 4.2.6.8 and 6.1.1.4'
H H 0 0 'International Tables Vol C Tables 4.2.6.8 and 6.1.1.4'
N N 0.0061 0.0033 'International Tables Vol C Tables 4.2.6.8 and 6.1.1.4'
O O 0.0106 0.006 'International Tables Vol C Tables 4.2.6.8 and 6.1.1.4'

loop_
_geom_angle_atom_site_label_1
_geom_angle_atom_site_label_2
_geom_angle_atom_site_label_3
_geom_angle_site_symmetry_1
_geom_angle
_geom_angle_publ_flag
C2 N1 C7a . 109.55(12) n
C2 N1 H1 . 125.2 ?
C7a N1 H1 . 125.2 ?
C2 C2 N1 3_656 126.43(16) n
C2 C2 C3 3_656 125.83(16) n
N1 C2 C3 . 107.74(13) n
O C3 C3a . 130.39(13) n
O C3 C2 . 124.47(15) n
C3a C3 C2 . 105.14(12) n
C4 C3a C7a . 120.14(15) ?
C4 C3a C3 . 132.53(14) n
C7a C3a C3 . 107.31(12) n
C5 C4 C3aA . 118.71(14) ?
C5 C4 H4 . 120.6 ?
C3a C4 H4 . 120.6 ?
C4 C5 C6 . 120.45(15) ?
C4 C5 H5 . 119.8 ?
C6 C5 H5 . 119.8 ?
C7 C6 C5 . 121.99(15) ?
C7 C6 H6 . 119.0 ?
C5 C6 H6 . 119.0 ?
C6 C7 C7a . 117.26(14) ?
C6 C7 H7 . 121.4 ?
C7a C7 H7 . 121.4 ?
N1 C7a C7 . 128.36(13) n
N1 C7a C3a . 110.21(13) n
C7 C7a C3a . 121.43(14) ?

loop_
_geom_bond_atom_site_label_1
_geom_bond_atom_site_label_2
_geom_bond_site_symmetry_2
_geom_bond_distance
_geom_bond_publ_flag
N1 C2 . 1.3821(19) n
N1 C7a . 1.394(2) n
N1 H1 . 0.8700 ?
C2 C2 3_656 1.359(3) n
C2 C3 . 1.4944(19) n
C3 O . 1.2409(18) n
C3 C3a . 1.456(2) n
C3a C4 . 1.400(2) n
C3a C7a . 1.407(2) n
C4 C5 . 1.383(3) n
C4 H4 . 0.9400 ?
C5 C6 . 1.403(3) n
C5 H5 . 0.9400 ?
C6 C7 . 1.387(2) n
C6 H6 . 0.9400 ?
C7 C7a . 1.397(2) n
C7 H7 . 0.9400 ?

loop_
_geom_hbond_atom_site_label_D
_geom_hbond_atom_site_label_H
_geom_hbond_atom_site_label_A
_geom_hbond_site_symmetry_A
_geom_hbond_distance_DH
_geom_hbond_distance_HA
_geom_hbond_distance_DA
_geom_hbond_angle_DHA
N1 H1 O 3_656 0.87 2.40 2.9254(17) 119
N1 H1 O 4_666 0.87 2.17 2.8832(17) 139
